data_7210422
loop_
_publ_author_name
'Bu\<car, Dejan-Kre\<simir'
'Filip, Stefan'
'Arhangelskis, Mihails'
'Lloyd, Gareth O.'
'Jones, William'

_publ_section_title
;
 Advantages of mechanochemical cocrystallisation in the solid-state
 chemistry of pigments: colour-tuned fluorescein cocrystals
;
_journal_issue 32
_journal_name_full CrystEngComm
_journal_page_first 6289
_journal_paper_doi 10.1039/c3ce41013g
_journal_volume 15
_journal_year 2013
_chemical_formula_moiety '(C20 H12 O5), (C13 H9 N1)2'
_chemical_formula_structural '(C20 H12 O5), (C13 H9 N1)2'
_chemical_formula_sum 'C46 H30 N2 O5'
_chemical_formula_weight 690.75
_chemical_name_common 'fluorescein:phenantridine cocrystal'
_chemical_name_systematic ' ?'
_space_group_crystal_system orthorhombic
_space_group_IT_number 36
_space_group_name_Hall 'C 2c -2'
_space_group_name_H-M_alt 'C m c 21'
_symmetry_space_group_name_Hall 'C 2c -2'
_symmetry_space_group_name_H-M 'C m c 21'
_cell_angle_alpha 90
_cell_angle_beta 90
_cell_angle_gamma 90
_cell_formula_units_Z 4
_cell_length_a 27.7697(34)
_cell_length_b 15.4238(20)
_cell_length_c 7.98164(85)
_cell_measurement_temperature 293
_cell_volume 3418.7(7)
_computing_cell_refinement 'DICVOL 06 (Louer et al)'
_computing_data_collection 'X'Pert Data Collector (Panalytical)'
_computing_structure_refinement 'TOPAS Academic (Coelho 2007)'
_computing_structure_solution 'TOPAS Academic (Coelho 2007)'
_diffrn_ambient_temperature 293
_diffrn_detector_type X'Celerator
_diffrn_measurement_device_type 'Panalytical X'pert Powder'
_diffrn_radiation_monochromator none
_diffrn_radiation_type 'Cu K\a'
_diffrn_radiation_wavelength 1.5418
_diffrn_source 'sealed X-ray tube'
_diffrn_source_target Cu
_exptl_crystal_density_diffrn 1.34211(28)
_exptl_crystal_density_method 'not measured'
_exptl_crystal_F_000 1440
_pd_char_colour white
_pd_meas_2theta_range_inc 0.033
_pd_meas_2theta_range_max 44.9642
_pd_meas_2theta_range_min 3.0212
_pd_meas_number_of_points 1272
_pd_meas_scan_method cont
_pd_proc_ls_background_function 'Chebyshev polynomial'
_pd_proc_ls_pref_orient_corr none
_pd_proc_ls_profile_function pseudo-Voigt
_pd_proc_ls_prof_R_factor 0.040
_pd_proc_ls_prof_wR_expected 0.012
_pd_proc_ls_prof_wR_factor 0.052
_pd_spec_mounting ' ?'
_pd_spec_mount_mode reflection
_pd_spec_shape flat_sheet
_pd_spec_size_axial 14
_pd_spec_size_equat 10
_pd_spec_size_thick 0.5
_refine_ls_goodness_of_fit_all 4.176
_refine_ls_number_constraints 129
_refine_ls_number_parameters 36
_refine_ls_number_restraints 0
_refine_ls_R_I_factor 0.023
_refine_ls_weighting_scheme calc
_cod_data_source_file c3ce41013g.txt
_cod_data_source_block 2
_cod_original_cell_volume 3418.62(71)
_cod_database_code 7210422

loop_
_symmetry_equiv_pos_as_xyz
'-x, -y, z+1/2'
'-x, y, z'
'x, -y, z+1/2'
'x, y, z'
'-x+1/2, -y+1/2, z+1/2'
'-x+1/2, y+1/2, z'
'x+1/2, -y+1/2, z+1/2'
'x+1/2, y+1/2, z'

loop_
_atom_site_label
_atom_site_type_symbol
_atom_site_fract_x
_atom_site_fract_y
_atom_site_fract_z
_atom_site_B_iso_or_equiv
_atom_site_occupancy
_atom_site_symmetry_multiplicity
C1 C 0.5 -0.7982(10) -0.3730(31) 0.24(26) 1 2
O1 O 0.5 -0.7087(13) -0.4538(22) 0.24(26) 1 2
C2 C 0.5 -0.64509(92) -0.3360(18) 0.24(26) 1 2
C3 C 0.5 -0.68519(60) -0.1677(20) 0.24(26) 1 2
C4 C 0.5 -0.64598(83) -0.0121(19) 0.24(26) 1 2
C5 C 0.5 -0.6991(13) 0.1265(21) 0.24(26) 1 2
C6 C 0.5 -0.7895(12) 0.1068(30) 0.24(26) 1 2
C7 C 0.5 -0.82804(74) -0.0485(35) 0.24(26) 1 2
C8 C 0.5 -0.77459(61) -0.1876(29) 0.24(26) 1 2
O2 O 0.5 -0.5688(10) -0.3733(20) 0.24(26) 1 2
H1 H 0.5 -0.58608(87) 0.0011(19) 0.24(26) 1 2
H2 H 0.5 -0.6750(17) 0.2333(20) 0.24(26) 1 2
H3 H 0.5 -0.8235(15) 0.2030(35) 0.24(26) 1 2
H4 H 0.5 -0.88794(71) -0.0619(43) 0.24(26) 1 2
O4 O 0.5 -0.94952(72) -0.6148(23) 0.24(26) 1 2
C14 C 0.54121(15) -0.91751(46) -0.5391(16) 0.24(26) 1 1
C9 C 0.53968(42) -0.85885(53) -0.4066(17) 0.24(26) 1 1
C10 C 0.58390(56) -0.83156(59) -0.3413(18) 0.24(26) 1 1
C11 C 0.62734(43) -0.86101(47) -0.4027(21) 0.24(26) 1 1
C12 C 0.62754(17) -0.92193(35) -0.5329(18) 0.24(26) 1 1
C13 C 0.584203(27) -0.94929(43) -0.6028(14) 0.24(26) 1 1
O3 O 0.669086(44) -0.95504(54) -0.5965(25) 0.24(26) 1 1
H5 H 0.58330(74) -0.79112(82) -0.2549(21) 0.24(26) 1 1
H6 H 0.65624(53) -0.84262(65) -0.3557(28) 0.24(26) 1 1
H8 H 0.58389(16) -0.98843(64) -0.6914(15) 0.24(26) 1 1
H7 H 0.69300(14) -0.93306(60) -0.5453(30) 0.24(26) 1 1
N1 N 0.75168(17) -0.90347(92) -0.4801(11) 0.24(26) 1 1
C15 C 0.76894(31) -0.97300(75) -0.4106(11) 0.24(26) 1 1
C16 C 0.81390(36) -0.97665(49) -0.3241(11) 0.24(26) 1 1
C17 C 0.83019(57) -1.05415(49) -0.2507(12) 0.24(26) 1 1
C18 C 0.87357(63) -1.05638(68) -0.1686(13) 0.24(26) 1 1
C19 C 0.90131(47) -0.98182(85) -0.1598(15) 0.24(26) 1 1
C20 C 0.88615(28) -0.90508(69) -0.2308(16) 0.24(26) 1 1
C21 C 0.84174(22) -0.90101(46) -0.3137(14) 0.24(26) 1 1
C22 C 0.82306(19) -0.82323(47) -0.3915(15) 0.24(26) 1 1
C23 C 0.84699(35) -0.74304(45) -0.3899(20) 0.24(26) 1 1
C24 C 0.82724(54) -0.67146(49) -0.4639(22) 0.24(26) 1 1
C27 C 0.77819(20) -0.82744(73) -0.4723(13) 0.24(26) 1 1
C26 C 0.75848(39) -0.75330(93) -0.5484(15) 0.24(26) 1 1
C25 C 0.78311(57) -0.67614(76) -0.5453(19) 0.24(26) 1 1
H9 H 0.74949(42) -1.02348(89) -0.4193(13) 0.24(26) 1 1
H10 H 0.81094(69) -1.10495(51) -0.2573(14) 0.24(26) 1 1
H11 H 0.88476(78) -1.10856(80) -0.1187(14) 0.24(26) 1 1
H12 H 0.93144(51) -0.9845(11) -0.1036(17) 0.24(26) 1 1
H13 H 0.90585(23) -0.85487(82) -0.2233(19) 0.24(26) 1 1
H14 H 0.87727(35) -0.73766(56) -0.3355(22) 0.24(26) 1 1
H15 H 0.84396(67) -0.61774(46) -0.4616(26) 0.24(26) 1 1
H16 H 0.76983(71) -0.62585(90) -0.5962(21) 0.24(26) 1 1
H17 H 0.72828(41) -0.7570(12) -0.6039(14) 0.24(26) 1 1

loop_
_geom_angle_atom_site_label_1
_geom_angle_atom_site_label_2
_geom_angle_atom_site_label_3
_geom_angle
_geom_angle_publ_flag
O1 C1 C8 101(1) yes
O1 C1 C9 120(2) yes
O1 C1 C9 120(2) yes
C8 C1 C9 109(1) yes
C8 C1 C9 109(1) yes
C9 C1 C9 97(1) yes
C1 O1 C2 111(2) yes
O1 C2 C3 109(1) yes
O1 C2 O2 122(2) yes
C3 C2 O2 129(1) yes
C2 C3 C4 129(1) yes
C2 C3 C8 108(1) yes
C4 C3 C8 123(1) yes
C3 C4 C5 118(1) yes
C3 C4 H1 122(2) yes
C5 C4 H1 120(2) yes
C4 C5 C6 120(2) yes
C4 C5 H2 120(2) yes
C6 C5 H2 120(2) yes
C5 C6 C7 122(2) yes
C5 C6 H3 118(3) yes
C7 C6 H3 120(3) yes
C6 C7 C8 118(2) yes
C6 C7 H4 122(2) yes
C8 C7 H4 120(2) yes
C1 C8 C3 110(1) yes
C1 C8 C7 130(2) yes
C3 C8 C7 120(2) yes
C14 O4 C14 111(1) yes
O4 C14 C9 123(1) yes
O4 C14 C13 115.2(9) yes
C9 C14 C13 122.3(8) yes
C1 C9 C14 125(1) yes
C1 C9 C10 113(1) yes
C14 C9 C10 117(1) yes
C9 C10 C11 122(1) yes
C9 C10 H5 118(2) yes
C11 C10 H5 120(2) yes
C10 C11 C12 119(1) yes
C10 C11 H6 121(2) yes
C12 C11 H6 120(1) yes
C11 C12 C13 119.8(8) yes
C11 C12 O3 122.1(9) yes
C13 C12 O3 118.0(8) yes
C14 C13 C12 119.3(6) yes
C14 C13 H8 120.0(8) yes
C12 C13 H8 120.6(8) yes
C12 O3 H7 109(1) yes
O4 C14 C9 123(1) yes
O4 C14 C13 115.2(9) yes
C9 C14 C13 122.3(8) yes
C1 C9 C14 125(1) yes
C1 C9 C10 113(1) yes
C14 C9 C10 117(1) yes
C9 C10 C11 122(1) yes
C9 C10 H5 118(2) yes
C11 C10 H5 120(2) yes
C10 C11 C12 119(1) yes
C10 C11 H6 121(2) yes
C12 C11 H6 120(1) yes
C11 C12 C13 119.8(8) yes
C11 C12 O3 122.1(9) yes
C13 C12 O3 118.0(8) yes
C14 C13 C12 119.3(6) yes
C14 C13 H8 120.0(8) yes
C12 C13 H8 120.6(8) yes
C12 O3 H7 109(1) yes
C15 N1 C27 118.9(9) yes
N1 C15 C16 124.2(9) yes
N1 C15 H9 116(1) yes
C16 C15 H9 120(1) yes
C15 C16 C17 121.1(9) yes
C15 C16 C21 118.6(8) yes
C17 C16 C21 120.4(8) yes
C16 C17 C18 120(1) yes
C16 C17 H10 120(1) yes
C18 C17 H10 120(1) yes
C17 C18 C19 119(1) yes
C17 C18 H11 121(2) yes
C19 C18 H11 120(2) yes
C18 C19 C20 121(1) yes
C18 C19 H12 119(2) yes
C20 C19 H12 120(2) yes
C19 C20 C21 120(1) yes
C19 C20 H13 120(1) yes
C21 C20 H13 120(1) yes
C16 C21 C20 118.4(8) yes
C16 C21 C22 117.8(7) yes
C20 C21 C22 123.7(8) yes
C21 C22 C23 123.8(8) yes
C21 C22 C27 118.5(7) yes
C23 C22 C27 117.7(8) yes
C22 C23 C24 121(1) yes
C22 C23 H14 120(1) yes
C24 C23 H14 119(1) yes
C23 C24 C25 121(1) yes
C23 C24 H15 120(2) yes
C25 C24 H15 119(2) yes
N1 C27 C22 122.1(8) yes
N1 C27 C26 117.5(9) yes
C22 C27 C26 120.4(9) yes
C27 C26 C25 120(1) yes
C27 C26 H17 120(1) yes
C25 C26 H17 120(1) yes
C24 C25 C26 120(1) yes
C24 C25 H16 120(2) yes
C26 C25 H16 120(2) yes

loop_
_geom_bond_atom_site_label_1
_geom_bond_atom_site_label_2
_geom_bond_distance
_geom_bond_publ_flag
C1 O1 1.52(3) yes
C1 C8 1.52(3) yes
C1 C9 1.47(2) yes
O1 C2 1.36(2) yes
C2 C3 1.48(2) yes
C2 O2 1.21(2) yes
C3 C4 1.38(2) yes
C3 C8 1.39(1) yes
C4 C5 1.38(2) yes
C4 H1 0.93(2) yes
C5 C6 1.40(3) yes
C5 H2 0.93(2) yes
C6 C7 1.37(3) yes
C6 H3 0.93(3) yes
C7 C8 1.38(3) yes
C7 H4 0.93(2) yes
O4 C14 1.39(1) yes
C14 C9 1.39(2) yes
C14 C13 1.387(8) yes
C9 C10 1.40(2) yes
C10 C11 1.38(2) yes
C10 H5 0.93(2) yes
C11 C12 1.40(2) yes
C11 H6 0.93(2) yes
C12 C13 1.392(9) yes
C12 O3 1.36(1) yes
C13 H8 0.93(1) yes
O3 H7 0.85(2) yes
N1 C15 1.30(2) yes
N1 C27 1.39(2) yes
C15 C16 1.43(1) yes
C15 H9 0.95(2) yes
C16 C17 1.41(1) yes
C16 C21 1.40(1) yes
C17 C18 1.37(2) yes
C17 H10 0.95(2) yes
C18 C19 1.39(2) yes
C18 H11 0.95(2) yes
C19 C20 1.38(2) yes
C19 H12 0.95(2) yes
C20 C21 1.40(1) yes
C20 H13 0.95(1) yes
C21 C22 1.45(1) yes
C22 C23 1.40(1) yes
C22 C27 1.40(1) yes
C23 C24 1.37(2) yes
C23 H14 0.95(2) yes
C24 C25 1.39(2) yes
C24 H15 0.95(1) yes
C27 C26 1.41(2) yes
C26 C25 1.37(2) yes
C26 H17 0.95(2) yes
C25 H16 0.95(2) yes
